data_4305982
loop_
_publ_author_name
'Andrew J. Gaunt'
'Sean D. Reilly'
'Alejandro E. Enriquez'
'Trevor W. Hayton'
'James M. Boncella'
'Brian L. Scott'
'Mary P. Neu'

_publ_section_title
;
Low-Valent Molecular Plutonium Halide Complexes
;
_journal_name_full 'Inorganic Chemistry'
_journal_page_first 8412
_journal_page_last 8419
_journal_paper_doi 10.1021/ic8009139
_journal_volume 47
_journal_year 2008
_chemical_formula_sum 'C16 H32 I3 O4 Pu'
_chemical_formula_weight 911.12
_chemical_name_systematic
; 
 ? 
;
_space_group_IT_number 14
_symmetry_cell_setting monoclinic
_symmetry_space_group_name_Hall '-P 2ybc'
_symmetry_space_group_name_H-M 'P 1 21/c 1'
_atom_sites_solution_hydrogens geom
_atom_sites_solution_primary direct
_atom_sites_solution_secondary difmap
_audit_creation_method SHELXL-97
_cell_angle_alpha 90.00
_cell_angle_beta 92.8190(10)
_cell_angle_gamma 90.00
_cell_formula_units_Z 4
_cell_length_a 8.6621(9)
_cell_length_b 17.2509(18)
_cell_length_c 16.5314(17)
_cell_measurement_temperature 141(2)
_cell_volume 2467.3(4)
_computing_cell_refinement 'SAINT+, v. 7.06 (Bruker AXS, 2001)'
_computing_data_collection 'APEX II, v. 1.08 (Bruker AXS, 2003)'
_computing_data_reduction 'SAINT+, v. 7.06 (Bruker AXS, 2001)'
_computing_molecular_graphics 'SHELXTL, v. 6.10, (Bruker AXS, 2000)'
_computing_publication_material 'SHELXTL, v. 6.10, (Bruker AXS, 2000)'
_computing_structure_refinement 'SHELXL-97 (Sheldrick, 1997)'
_computing_structure_solution 'SHELXS-97 (Sheldrick, 1990)'
_diffrn_ambient_temperature 141(2)
_diffrn_measured_fraction_theta_full 1.000
_diffrn_measured_fraction_theta_max 0.936
_diffrn_measurement_device_type 'Bruker D8 with APEXII CCD'
_diffrn_measurement_method '\w scans'
_diffrn_radiation_monochromator graphite
_diffrn_radiation_source 'fine-focus sealed tube'
_diffrn_radiation_type MoK\a
_diffrn_radiation_wavelength 0.71073
_diffrn_reflns_av_R_equivalents 0.0559
_diffrn_reflns_av_sigmaI/netI 0.0489
_diffrn_reflns_limit_h_max 11
_diffrn_reflns_limit_h_min -11
_diffrn_reflns_limit_k_max 22
_diffrn_reflns_limit_k_min -22
_diffrn_reflns_limit_l_max 21
_diffrn_reflns_limit_l_min -21
_diffrn_reflns_number 29356
_diffrn_reflns_theta_full 25.00
_diffrn_reflns_theta_max 28.89
_diffrn_reflns_theta_min 1.71
_diffrn_standards_decay_% 0
_diffrn_standards_interval_count 0
_diffrn_standards_interval_time 0
_diffrn_standards_number 0
_exptl_absorpt_coefficient_mu 6.440
_exptl_absorpt_correction_T_max 0.6986
_exptl_absorpt_correction_T_min 0.5120
_exptl_absorpt_correction_type multi-scan
_exptl_absorpt_process_details 'SADABS 2.03 (Sheldrick, 2001)'
_exptl_crystal_colour pink
_exptl_crystal_density_diffrn 2.453
_exptl_crystal_density_method 'not measured'
_exptl_crystal_description irregular
_exptl_crystal_F_000 1652
_exptl_crystal_size_max 0.12
_exptl_crystal_size_mid 0.08
_exptl_crystal_size_min 0.06
_refine_diff_density_max 1.388
_refine_diff_density_min -1.019
_refine_diff_density_rms 0.190
_refine_ls_extinction_method none
_refine_ls_goodness_of_fit_ref 0.972
_refine_ls_hydrogen_treatment constr
_refine_ls_matrix_type full
_refine_ls_number_parameters 217
_refine_ls_number_reflns 6084
_refine_ls_number_restraints 0
_refine_ls_restrained_S_all 0.972
_refine_ls_R_factor_all 0.0542
_refine_ls_R_factor_gt 0.0322
_refine_ls_shift/su_max 0.002
_refine_ls_shift/su_mean 0.000
_refine_ls_structure_factor_coef Fsqd
_refine_ls_weighting_details 'calc w=1/[\s^2^(Fo^2^)+(0.0284P)^2^+0.0000P] where P=(Fo^2^+2Fc^2^)/3'
_refine_ls_weighting_scheme calc
_refine_ls_wR_factor_gt 0.0584
_refine_ls_wR_factor_ref 0.0646
_reflns_number_gt 4641
_reflns_number_total 6084
_reflns_threshold_expression >2sigma(I)
_cod_data_source_file ic8009139_si_001_3.cif
_cod_data_source_block apx299
_cod_original_sg_symbol_H-M 'P 21/c'
_cod_database_code 4305982

loop_
_symmetry_equiv_pos_as_xyz
'x, y, z'
'-x, y+1/2, -z+1/2'
'-x, -y, -z'
'x, -y-1/2, z-1/2'

loop_
_atom_site_label
_atom_site_type_symbol
_atom_site_fract_x
_atom_site_fract_y
_atom_site_fract_z
_atom_site_U_iso_or_equiv
_atom_site_adp_type
_atom_site_occupancy
_atom_site_symmetry_multiplicity
_atom_site_calc_flag
_atom_site_refinement_flags
_atom_site_disorder_assembly
_atom_site_disorder_group
Pu1 Pu 0.35299(2) 0.189477(11) 0.788940(12) 0.01902(6) Uani 1 1 d . . .
I1 I 0.58422(4) 0.16879(2) 0.65548(2) 0.03087(10) Uani 1 1 d . . .
I2 I 0.35144(4) 0.01387(2) 0.83750(2) 0.03299(10) Uani 1 1 d . . .
I3 I 0.11676(4) 0.23658(2) 0.91446(2) 0.03355(10) Uani 1 1 d . . .
O1 O 0.5711(4) 0.1714(2) 0.8867(2) 0.0225(8) Uani 1 1 d . . .
O2 O 0.4776(4) 0.3184(2) 0.8221(2) 0.0310(9) Uani 1 1 d . . .
O3 O 0.2273(4) 0.2926(2) 0.7029(2) 0.0296(9) Uani 1 1 d . . .
O4 O 0.1451(4) 0.1330(2) 0.6992(2) 0.0300(9) Uani 1 1 d . . .
C1 C 0.7116(6) 0.1254(3) 0.8767(3) 0.0265(12) Uani 1 1 d . . .
H1A H 0.7912 0.1567 0.8533 0.032 Uiso 1 1 calc R . .
H1B H 0.6897 0.0812 0.8417 0.032 Uiso 1 1 calc R . .
C2 C 0.7628(7) 0.0991(3) 0.9613(3) 0.0314(14) Uani 1 1 d . . .
H2A H 0.8742 0.0936 0.9672 0.038 Uiso 1 1 calc R . .
H2B H 0.7144 0.0504 0.9751 0.038 Uiso 1 1 calc R . .
C3 C 0.7053(6) 0.1663(3) 1.0129(3) 0.0285(13) Uani 1 1 d . . .
H3A H 0.6961 0.1508 1.0689 0.034 Uiso 1 1 calc R . .
H3B H 0.7732 0.2109 1.0109 0.034 Uiso 1 1 calc R . .
C4 C 0.5516(6) 0.1825(3) 0.9726(3) 0.0262(12) Uani 1 1 d . . .
H4A H 0.4744 0.1471 0.9918 0.031 Uiso 1 1 calc R . .
H4B H 0.5196 0.2352 0.9835 0.031 Uiso 1 1 calc R . .
C5 C 0.6424(7) 0.3366(4) 0.8292(4) 0.0443(18) Uani 1 1 d . . .
H5A H 0.6768 0.3576 0.7787 0.053 Uiso 1 1 calc R . .
H5B H 0.7023 0.2905 0.8426 0.053 Uiso 1 1 calc R . .
C6 C 0.6605(10) 0.3954(5) 0.8955(5) 0.073(3) Uani 1 1 d . . .
H6A H 0.7247 0.4381 0.8792 0.087 Uiso 1 1 calc R . .
H6B H 0.7075 0.3721 0.9442 0.087 Uiso 1 1 calc R . .
C7 C 0.4975(10) 0.4233(4) 0.9102(4) 0.061(2) Uani 1 1 d . . .
H7A H 0.4637 0.4044 0.9617 0.073 Uiso 1 1 calc R . .
H7B H 0.4925 0.4795 0.9099 0.073 Uiso 1 1 calc R . .
C8 C 0.4010(7) 0.3901(3) 0.8416(4) 0.0382(15) Uani 1 1 d . . .
H8A H 0.2966 0.3803 0.8576 0.046 Uiso 1 1 calc R . .
H8B H 0.3969 0.4250 0.7956 0.046 Uiso 1 1 calc R . .
C9 C 0.3035(7) 0.3378(3) 0.6431(4) 0.0311(14) Uani 1 1 d . . .
H9A H 0.3191 0.3070 0.5950 0.037 Uiso 1 1 calc R . .
H9B H 0.4030 0.3562 0.6646 0.037 Uiso 1 1 calc R . .
C10 C 0.1955(7) 0.4055(4) 0.6233(4) 0.0428(17) Uani 1 1 d . . .
H10A H 0.2244 0.4508 0.6554 0.051 Uiso 1 1 calc R . .
H10B H 0.1952 0.4188 0.5663 0.051 Uiso 1 1 calc R . .
C11 C 0.0451(9) 0.3752(5) 0.6450(6) 0.086(3) Uani 1 1 d . . .
H11A H -0.0146 0.4162 0.6687 0.103 Uiso 1 1 calc R . .
H11B H -0.0117 0.3568 0.5967 0.103 Uiso 1 1 calc R . .
C12 C 0.0652(7) 0.3148(5) 0.6999(5) 0.060(2) Uani 1 1 d . . .
H12A H 0.0011 0.2710 0.6829 0.071 Uiso 1 1 calc R . .
H12B H 0.0357 0.3312 0.7531 0.071 Uiso 1 1 calc R . .
C13 C 0.1547(8) 0.1253(5) 0.6117(4) 0.0495(19) Uani 1 1 d . . .
H13A H 0.2431 0.0938 0.5992 0.059 Uiso 1 1 calc R . .
H13B H 0.1657 0.1759 0.5869 0.059 Uiso 1 1 calc R . .
C14 C 0.0111(8) 0.0882(4) 0.5815(4) 0.055(2) Uani 1 1 d . . .
H14A H 0.0289 0.0555 0.5351 0.066 Uiso 1 1 calc R . .
H14B H -0.0668 0.1266 0.5662 0.066 Uiso 1 1 calc R . .
C15 C -0.0378(8) 0.0405(4) 0.6521(5) 0.052(2) Uani 1 1 d . . .
H15A H -0.1482 0.0308 0.6487 0.062 Uiso 1 1 calc R . .
H15B H 0.0169 -0.0086 0.6553 0.062 Uiso 1 1 calc R . .
C16 C 0.0070(7) 0.0916(4) 0.7229(4) 0.0377(16) Uani 1 1 d . . .
H16A H -0.0754 0.1277 0.7335 0.045 Uiso 1 1 calc R . .
H16B H 0.0295 0.0608 0.7712 0.045 Uiso 1 1 calc R . .

loop_
_atom_site_aniso_label
_atom_site_aniso_U_11
_atom_site_aniso_U_22
_atom_site_aniso_U_33
_atom_site_aniso_U_23
_atom_site_aniso_U_13
_atom_site_aniso_U_12
Pu1 0.01608(10) 0.02055(10) 0.02049(10) 0.00166(8) 0.00168(7) -0.00030(8)
I1 0.02514(19) 0.0416(2) 0.0265(2) 0.00683(17) 0.00711(15) 0.00774(16)
I2 0.0324(2) 0.0236(2) 0.0425(2) 0.00724(17) -0.00259(17) -0.00432(16)
I3 0.0248(2) 0.0463(3) 0.0303(2) -0.00507(18) 0.00825(16) -0.00035(17)
O1 0.0187(19) 0.026(2) 0.023(2) -0.0017(16) 0.0025(15) 0.0041(15)
O2 0.025(2) 0.020(2) 0.047(3) 0.0027(18) -0.0023(19) -0.0026(16)
O3 0.019(2) 0.030(2) 0.040(2) 0.0125(18) 0.0008(17) 0.0038(16)
O4 0.028(2) 0.036(2) 0.026(2) 0.0052(18) -0.0016(17) -0.0092(18)
C1 0.024(3) 0.026(3) 0.030(3) -0.001(2) 0.004(2) 0.006(2)
C2 0.032(3) 0.032(3) 0.030(3) -0.002(3) -0.001(3) 0.006(3)
C3 0.031(3) 0.032(3) 0.022(3) 0.000(2) 0.000(2) 0.002(2)
C4 0.026(3) 0.031(3) 0.022(3) -0.007(2) 0.003(2) 0.002(2)
C5 0.025(3) 0.039(4) 0.068(5) 0.015(3) -0.007(3) -0.009(3)
C6 0.069(6) 0.076(6) 0.071(6) -0.007(5) -0.021(5) -0.035(5)
C7 0.105(7) 0.029(4) 0.046(5) -0.009(3) -0.015(4) -0.005(4)
C8 0.041(4) 0.023(3) 0.050(4) -0.004(3) -0.001(3) 0.000(3)
C9 0.031(3) 0.027(3) 0.035(4) 0.009(3) 0.001(3) -0.003(3)
C10 0.044(4) 0.031(4) 0.052(4) 0.011(3) -0.009(3) -0.002(3)
C11 0.047(5) 0.064(6) 0.148(9) 0.048(6) 0.015(5) 0.025(4)
C12 0.022(3) 0.077(6) 0.080(6) 0.035(5) 0.002(4) 0.012(4)
C13 0.047(4) 0.073(5) 0.028(4) 0.000(3) -0.001(3) -0.023(4)
C14 0.049(4) 0.068(5) 0.047(5) -0.026(4) 0.000(4) -0.013(4)
C15 0.033(4) 0.035(4) 0.087(6) -0.014(4) -0.001(4) -0.008(3)
C16 0.026(3) 0.044(4) 0.044(4) 0.008(3) 0.004(3) -0.009(3)

loop_
_atom_type_symbol
_atom_type_description
_atom_type_scat_dispersion_real
_atom_type_scat_dispersion_imag
_atom_type_scat_source
C C 0.0033 0.0016 'International Tables Vol C Tables 4.2.6.8 and 6.1.1.4'
H H 0.0000 0.0000 'International Tables Vol C Tables 4.2.6.8 and 6.1.1.4'
O O 0.0106 0.0060 'International Tables Vol C Tables 4.2.6.8 and 6.1.1.4'
I I -0.4742 1.8119 'International Tables Vol C Tables 4.2.6.8 and 6.1.1.4'
Pu Pu -9.4100 4.3056 'International Tables Vol C Tables 4.2.6.8 and 6.1.1.4'

loop_
_geom_angle_atom_site_label_1
_geom_angle_atom_site_label_2
_geom_angle_atom_site_label_3
_geom_angle
_geom_angle_site_symmetry_1
_geom_angle_site_symmetry_3
_geom_angle_publ_flag
O1 Pu1 O4 149.51(13) . . ?
O1 Pu1 O3 140.28(12) . . ?
O4 Pu1 O3 69.79(12) . . ?
O1 Pu1 O2 70.13(12) . . ?
O4 Pu1 O2 140.20(13) . . ?
O3 Pu1 O2 70.41(12) . . ?
O1 Pu1 I1 87.13(8) . . ?
O4 Pu1 I1 90.28(9) . . ?
O3 Pu1 I1 87.41(9) . . ?
O2 Pu1 I1 88.36(9) . . ?
O1 Pu1 I3 96.04(8) . . ?
O4 Pu1 I3 91.11(9) . . ?
O3 Pu1 I3 84.89(9) . . ?
O2 Pu1 I3 84.99(9) . . ?
I1 Pu1 I3 171.162(12) . . ?
O1 Pu1 I2 73.78(8) . . ?
O4 Pu1 I2 76.18(9) . . ?
O3 Pu1 I2 145.92(9) . . ?
O2 Pu1 I2 143.56(9) . . ?
I1 Pu1 I2 94.749(12) . . ?
I3 Pu1 I2 94.059(13) . . ?
C4 O1 C1 108.5(4) . . ?
C4 O1 Pu1 120.5(3) . . ?
C1 O1 Pu1 127.7(3) . . ?
C8 O2 C5 104.8(4) . . ?
C8 O2 Pu1 127.3(3) . . ?
C5 O2 Pu1 127.8(3) . . ?
C9 O3 C12 107.9(4) . . ?
C9 O3 Pu1 125.1(3) . . ?
C12 O3 Pu1 126.9(4) . . ?
C13 O4 C16 107.9(4) . . ?
C13 O4 Pu1 123.7(3) . . ?
C16 O4 Pu1 127.8(3) . . ?
O1 C1 C2 105.3(4) . . ?
C1 C2 C3 101.4(4) . . ?
C4 C3 C2 101.6(4) . . ?
O1 C4 C3 105.6(4) . . ?
O2 C5 C6 105.7(6) . . ?
C5 C6 C7 105.5(6) . . ?
C8 C7 C6 104.3(6) . . ?
O2 C8 C7 104.6(5) . . ?
O3 C9 C10 105.3(5) . . ?
C11 C10 C9 102.6(5) . . ?
C12 C11 C10 110.1(6) . . ?
C11 C12 O3 108.1(6) . . ?
O4 C13 C14 106.8(5) . . ?
C13 C14 C15 104.0(6) . . ?
C16 C15 C14 102.2(5) . . ?
O4 C16 C15 105.2(5) . . ?

loop_
_geom_bond_atom_site_label_1
_geom_bond_atom_site_label_2
_geom_bond_distance
_geom_bond_site_symmetry_2
_geom_bond_publ_flag
Pu1 O1 2.445(3) . ?
Pu1 O4 2.476(4) . ?
Pu1 O3 2.495(4) . ?
Pu1 O2 2.521(4) . ?
Pu1 I1 3.0727(5) . ?
Pu1 I3 3.0937(5) . ?
Pu1 I2 3.1342(5) . ?
O1 C4 1.451(6) . ?
O1 C1 1.469(6) . ?
O2 C8 1.447(7) . ?
O2 C5 1.461(7) . ?
O3 C9 1.443(6) . ?
O3 C12 1.454(7) . ?
O4 C13 1.459(7) . ?
O4 C16 1.463(6) . ?
C1 C2 1.517(7) . ?
C2 C3 1.536(7) . ?
C3 C4 1.486(7) . ?
C5 C6 1.496(10) . ?
C6 C7 1.522(11) . ?
C7 C8 1.490(8) . ?
C9 C10 1.522(8) . ?
C10 C11 1.465(10) . ?
C11 C12 1.386(10) . ?
C13 C14 1.466(8) . ?
C14 C15 1.505(10) . ?
C15 C16 1.501(9) . ?
